data_7234376
loop_
_publ_author_name
'Charles Lochenie'
'Kristina G. Wagner'
'Matthias Karg'
'Birgit Weber'

_publ_section_title
;
 Modulation of the ligand-based fluorescence of 3d metal complexes upon
 spin state change
;
_journal_name_full 'Journal of Materials Chemistry C'
_journal_page_first 7925
_journal_page_last 7935
_journal_paper_doi 10.1039/C5TC00837A
_journal_volume 3
_journal_year 2015
_chemical_formula_moiety 'C26 H24 N4 Ni O6'
_chemical_formula_sum 'C26 H24 N4 Ni O6'
_chemical_formula_weight 547.20
_chemical_name_common '[NiL26a]'
_space_group_crystal_system triclinic
_space_group_IT_number 2
_space_group_name_Hall '-P 1'
_space_group_name_H-M_alt 'P -1'
_atom_sites_solution_hydrogens geom
_atom_sites_solution_primary direct
_atom_sites_solution_secondary difmap
_cell_angle_alpha 101.906(19)
_cell_angle_beta 91.824(20)
_cell_angle_gamma 93.995(20)
_cell_formula_units_Z 2
_cell_length_a 4.084(1)
_cell_length_b 12.918(3)
_cell_length_c 22.854(6)
_cell_measurement_reflns_used 6147
_cell_measurement_temperature 133(2)
_cell_measurement_theta_max 27.71
_cell_measurement_theta_min 1.7
_cell_volume 1175.6(5)
_computing_cell_refinement X-AREA-STOE
_computing_data_collection X-AREA-STOE
_computing_data_reduction X-AREA-STOE
_computing_molecular_graphics ORTEP-III
_computing_publication_material PLATON
_computing_structure_refinement 'SHELXL-2014 (Sheldrick, 2014)'
_computing_structure_solution SIR97
_diffrn_ambient_temperature 133(2)
_diffrn_detector_area_resol_mean 9
_diffrn_measured_fraction_theta_full 0.958
_diffrn_measured_fraction_theta_max 0.893
_diffrn_measurement_device_type STOE-STADIVARI
_diffrn_measurement_method omega-scan
_diffrn_radiation_type MoK\a
_diffrn_radiation_wavelength 0.71069
_diffrn_reflns_av_R_equivalents 0.0837
_diffrn_reflns_av_unetI/netI 0.2422
_diffrn_reflns_Laue_measured_fraction_full 0.958
_diffrn_reflns_Laue_measured_fraction_max 0.893
_diffrn_reflns_limit_h_max 2
_diffrn_reflns_limit_h_min -5
_diffrn_reflns_limit_k_max 16
_diffrn_reflns_limit_k_min -16
_diffrn_reflns_limit_l_max 29
_diffrn_reflns_limit_l_min -29
_diffrn_reflns_number 8045
_diffrn_reflns_point_group_measured_fraction_full 0.958
_diffrn_reflns_point_group_measured_fraction_max 0.893
_diffrn_reflns_theta_full 25.240
_diffrn_reflns_theta_max 27.821
_diffrn_reflns_theta_min 1.681
_diffrn_source 'fine-focus sealed tube'
_exptl_absorpt_coefficient_mu 0.877
_exptl_absorpt_correction_type none
_exptl_crystal_colour orange
_exptl_crystal_density_diffrn 1.546
_exptl_crystal_density_method 'not measured'
_exptl_crystal_description needle
_exptl_crystal_F_000 568
_exptl_crystal_size_max 0.290
_exptl_crystal_size_mid 0.138
_exptl_crystal_size_min 0.059
_refine_diff_density_max 0.369
_refine_diff_density_min -0.574
_refine_diff_density_rms 0.082
_refine_ls_extinction_coef .
_refine_ls_extinction_method none
_refine_ls_goodness_of_fit_ref 0.680
_refine_ls_hydrogen_treatment constr
_refine_ls_matrix_type full
_refine_ls_number_parameters 334
_refine_ls_number_reflns 4136
_refine_ls_number_restraints 0
_refine_ls_restrained_S_all 0.680
_refine_ls_R_factor_all 0.1498
_refine_ls_R_factor_gt 0.0497
_refine_ls_shift/su_max 0.000
_refine_ls_shift/su_mean 0.000
_refine_ls_structure_factor_coef Fsqd
_refine_ls_weighting_details 'w=1/[\s^2^(Fo^2^)+(0.0092P)^2^] where P=(Fo^2^+2Fc^2^)/3'
_refine_ls_weighting_scheme calc
_refine_ls_wR_factor_gt 0.0720
_refine_ls_wR_factor_ref 0.0884
_reflns_Friedel_coverage 0.000
_reflns_number_gt 1620
_reflns_number_total 4136
_reflns_threshold_expression 'I > 2\s(I)'
_cod_data_source_file J-Mater-Chem-C-2015-3-7925.cif
_cod_data_source_block cl041
_cod_database_code 7234376
_shelx_space_group_comment
;
The symmetry employed for this shelxl refinement is uniquely defined
by the following loop, which should always be used as a source of
symmetry information in preference to the above space-group names.
They are only intended as comments.
;

loop_
_space_group_symop_operation_xyz
'x, y, z'
'-x, -y, -z'

loop_
_atom_site_label
_atom_site_type_symbol
_atom_site_fract_x
_atom_site_fract_y
_atom_site_fract_z
_atom_site_U_iso_or_equiv
_atom_site_adp_type
_atom_site_occupancy
_atom_site_site_symmetry_order
_atom_site_calc_flag
_atom_site_refinement_flags_posn
_atom_site_refinement_flags_adp
_atom_site_refinement_flags_occupancy
_atom_site_disorder_assembly
_atom_site_disorder_group
C1 C 1.2132(15) 0.2203(5) 0.0750(3) 0.0280(15) Uani 1 1 d . . . . .
C2 C 1.3546(13) 0.3221(5) 0.1037(2) 0.0230(14) Uani 1 1 d . . . . .
C3 C 1.2800(14) 0.3702(5) 0.1620(2) 0.0247(15) Uani 1 1 d . . . . .
H3 H 1.3843 0.4388 0.1778 0.030 Uiso 1 1 calc R U . . .
C4 C 1.0236(12) 0.3889(5) 0.2547(2) 0.0255(14) Uani 1 1 d . . . . .
C5 C 1.1341(13) 0.4912(5) 0.2809(3) 0.0325(15) Uani 1 1 d . . . . .
H5 H 1.2637 0.5321 0.2588 0.039 Uiso 1 1 calc R U . . .
C6 C 1.0606(13) 0.5365(5) 0.3393(3) 0.0277(14) Uani 1 1 d . . . . .
C7 C 1.0960(13) 0.6781(5) 0.4197(3) 0.0339(15) Uani 1 1 d . . . . .
C8 C 1.2028(14) 0.7827(5) 0.4483(3) 0.0391(17) Uani 1 1 d . . . . .
H8 H 1.3320 0.8255 0.4272 0.047 Uiso 1 1 calc R U . . .
C9 C 1.1264(14) 0.8238(5) 0.5050(3) 0.0393(16) Uani 1 1 d . . . . .
H9 H 1.2046 0.8945 0.5231 0.047 Uiso 1 1 calc R U . . .
C10 C 0.9305(15) 0.7629(5) 0.5379(3) 0.0411(16) Uani 1 1 d . . . . .
H10 H 0.8771 0.7931 0.5776 0.049 Uiso 1 1 calc R U . . .
C11 C 0.8185(14) 0.6604(5) 0.5123(3) 0.0366(16) Uani 1 1 d . . . . .
H11 H 0.6891 0.6194 0.5343 0.044 Uiso 1 1 calc R U . . .
C12 C 0.8964(15) 0.6163(5) 0.4530(3) 0.0310(16) Uani 1 1 d . . . . .
C13 C 0.8621(13) 0.4759(5) 0.3728(3) 0.0260(14) Uani 1 1 d . . . . .
C14 C 0.7439(13) 0.3700(5) 0.3446(2) 0.0287(13) Uani 1 1 d . . . . .
H14 H 0.6150 0.3281 0.3662 0.034 Uiso 1 1 calc R U . . .
C15 C 0.8132(12) 0.3297(4) 0.2882(2) 0.0240(13) Uani 1 1 d . . . . .
C16 C 0.5044(14) 0.1640(5) 0.2761(3) 0.0253(14) Uani 1 1 d . . . . .
H16 H 0.4528 0.1876 0.3167 0.030 Uiso 1 1 calc R U . . .
C17 C 0.3627(13) 0.0636(4) 0.2465(3) 0.0235(14) Uani 1 1 d . . . . .
C18 C 0.4221(14) 0.0206(5) 0.1870(3) 0.0248(15) Uani 1 1 d . . . . .
C19 C 1.2808(14) 0.1644(4) 0.0131(2) 0.0356(15) Uani 1 1 d . . . . .
H19A H 1.1444 0.0972 0.0026 0.053 Uiso 1 1 calc R U . . .
H19B H 1.5133 0.1503 0.0112 0.053 Uiso 1 1 calc R U . . .
H19C H 1.2290 0.2091 -0.0153 0.053 Uiso 1 1 calc R U . . .
C20 C 1.5809(14) 0.3826(5) 0.0710(3) 0.0279(16) Uani 1 1 d . . . . .
C21 C 1.8879(12) 0.5448(4) 0.0736(2) 0.0265(14) Uani 1 1 d . . . . .
H21A H 1.7539 0.5643 0.0412 0.032 Uiso 1 1 calc R U . . .
H21B H 2.0737 0.5064 0.0555 0.032 Uiso 1 1 calc R U . . .
C22 C 2.0155(14) 0.6436(4) 0.1187(2) 0.0375(15) Uani 1 1 d . . . . .
H22A H 1.8298 0.6797 0.1372 0.056 Uiso 1 1 calc R U . . .
H22B H 2.1444 0.6913 0.0984 0.056 Uiso 1 1 calc R U . . .
H22C H 2.1547 0.6237 0.1497 0.056 Uiso 1 1 calc R U . . .
C23 C 0.2735(13) -0.0833(4) 0.1513(2) 0.0348(14) Uani 1 1 d . . . . .
H23A H 0.3638 -0.0968 0.1115 0.052 Uiso 1 1 calc R U . . .
H23B H 0.0346 -0.0811 0.1474 0.052 Uiso 1 1 calc R U . . .
H23C H 0.3248 -0.1403 0.1718 0.052 Uiso 1 1 calc R U . . .
C24 C 0.1554(15) 0.0143(5) 0.2870(3) 0.0322(16) Uani 1 1 d . . . . .
C25 C -0.1554(14) -0.1385(5) 0.3037(3) 0.0336(15) Uani 1 1 d . . . . .
H25A H -0.3355 -0.0952 0.3199 0.040 Uiso 1 1 calc R U . . .
H25B H -0.0097 -0.1467 0.3377 0.040 Uiso 1 1 calc R U . . .
C26 C -0.2941(14) -0.2452(5) 0.2699(3) 0.0413(16) Uani 1 1 d . . . . .
H26A H -0.4429 -0.2364 0.2371 0.062 Uiso 1 1 calc R U . . .
H26B H -0.4154 -0.2819 0.2969 0.062 Uiso 1 1 calc R U . . .
H26C H -0.1146 -0.2872 0.2535 0.062 Uiso 1 1 calc R U . . .
N1 N 1.0818(11) 0.3303(4) 0.1969(2) 0.0242(11) Uani 1 1 d . . . . .
N2 N 0.7004(11) 0.2278(4) 0.25303(19) 0.0238(11) Uani 1 1 d . . . . .
N3 N 1.1733(11) 0.6375(4) 0.3637(2) 0.0298(12) Uani 1 1 d . . . . .
N4 N 0.7805(11) 0.5152(4) 0.4290(2) 0.0345(13) Uani 1 1 d . . . . .
O1 O 1.0109(9) 0.1662(3) 0.10129(16) 0.0276(9) Uani 1 1 d . . . . .
O2 O 0.6179(9) 0.0686(3) 0.15704(16) 0.0278(10) Uani 1 1 d . . . . .
O3 O 1.6604(9) 0.3535(3) 0.02004(17) 0.0323(10) Uani 1 1 d . . . . .
O4 O 1.6891(8) 0.4783(3) 0.10498(16) 0.0288(10) Uani 1 1 d . . . . .
O5 O 0.1001(10) 0.0568(3) 0.33729(18) 0.0414(12) Uani 1 1 d . . . . .
O6 O 0.0293(9) -0.0861(3) 0.26338(17) 0.0301(10) Uani 1 1 d . . . . .
Ni1 Ni 0.8533(2) 0.19932(7) 0.17766(4) 0.0276(2) Uani 1 1 d . . . . .

loop_
_atom_site_aniso_label
_atom_site_aniso_U_11
_atom_site_aniso_U_22
_atom_site_aniso_U_33
_atom_site_aniso_U_23
_atom_site_aniso_U_13
_atom_site_aniso_U_12
C1 0.025(4) 0.042(4) 0.020(3) 0.011(3) 0.000(3) 0.009(3)
C2 0.025(4) 0.035(4) 0.011(3) 0.007(3) 0.002(3) 0.003(3)
C3 0.023(3) 0.028(4) 0.026(4) 0.013(3) -0.008(3) 0.006(3)
C4 0.022(3) 0.041(4) 0.021(3) 0.021(3) 0.005(3) 0.009(3)
C5 0.040(4) 0.030(4) 0.031(4) 0.018(3) 0.001(3) -0.005(3)
C6 0.033(4) 0.033(4) 0.019(3) 0.008(3) 0.000(3) 0.006(3)
C7 0.035(4) 0.043(4) 0.027(4) 0.016(4) -0.001(3) 0.007(3)
C8 0.045(4) 0.039(4) 0.034(4) 0.014(4) 0.003(3) -0.004(3)
C9 0.055(4) 0.036(4) 0.025(4) -0.002(3) -0.002(3) 0.010(3)
C10 0.052(4) 0.042(4) 0.026(4) -0.001(3) 0.002(3) 0.004(3)
C11 0.049(4) 0.043(4) 0.021(3) 0.014(3) 0.000(3) 0.007(3)
C12 0.046(4) 0.031(4) 0.015(3) -0.001(3) -0.006(3) 0.011(3)
C13 0.030(3) 0.026(4) 0.022(3) 0.007(3) -0.005(3) 0.000(3)
C14 0.034(3) 0.030(3) 0.023(3) 0.009(3) 0.006(3) -0.001(3)
C15 0.032(3) 0.025(3) 0.014(3) 0.001(3) -0.004(3) 0.006(3)
C16 0.032(4) 0.032(4) 0.015(3) 0.008(3) 0.008(3) 0.011(3)
C17 0.028(4) 0.017(3) 0.027(4) 0.010(3) 0.004(3) -0.001(3)
C18 0.026(4) 0.029(4) 0.020(3) 0.005(3) 0.004(3) 0.007(3)
C19 0.047(4) 0.029(4) 0.025(3) -0.003(3) 0.003(3) -0.007(3)
C20 0.026(4) 0.036(4) 0.024(4) 0.009(4) -0.001(3) 0.012(3)
C21 0.031(3) 0.031(4) 0.024(3) 0.015(3) 0.014(3) 0.009(3)
C22 0.044(4) 0.033(4) 0.034(4) 0.007(3) 0.006(3) -0.008(3)
C23 0.050(4) 0.026(3) 0.027(3) 0.004(3) 0.001(3) -0.009(3)
C24 0.036(4) 0.033(4) 0.027(4) 0.003(4) -0.001(3) 0.008(3)
C25 0.035(4) 0.041(4) 0.031(3) 0.021(3) 0.007(3) -0.001(3)
C26 0.048(4) 0.038(4) 0.039(4) 0.017(3) 0.001(3) -0.008(3)
N1 0.033(3) 0.022(3) 0.020(3) 0.009(2) 0.004(2) 0.000(2)
N2 0.026(3) 0.031(3) 0.018(3) 0.013(3) 0.006(2) 0.003(2)
N3 0.041(3) 0.029(3) 0.019(3) 0.006(3) 0.001(2) -0.002(2)
N4 0.047(3) 0.037(3) 0.019(3) 0.004(3) 0.002(2) 0.007(3)
O1 0.034(2) 0.024(2) 0.023(2) 0.003(2) 0.000(2) 0.0014(18)
O2 0.032(2) 0.023(2) 0.027(2) 0.003(2) -0.0047(19) -0.0040(19)
O3 0.042(3) 0.031(2) 0.022(2) 0.003(2) 0.0054(19) -0.0050(19)
O4 0.033(2) 0.030(2) 0.024(2) 0.009(2) 0.0041(19) -0.0039(19)
O5 0.054(3) 0.038(3) 0.030(3) 0.007(2) 0.017(2) -0.016(2)
O6 0.036(2) 0.029(2) 0.027(2) 0.010(2) 0.0060(19) -0.0018(19)
Ni1 0.0336(4) 0.0297(4) 0.0210(4) 0.0086(3) 0.0014(3) 0.0026(3)

loop_
_atom_type_symbol
_atom_type_description
_atom_type_scat_dispersion_real
_atom_type_scat_dispersion_imag
_atom_type_scat_source
C C 0.0033 0.0016 'International Tables Vol C Tables 4.2.6.8 and 6.1.1.4'
H H 0.0000 0.0000 'International Tables Vol C Tables 4.2.6.8 and 6.1.1.4'
N N 0.0061 0.0033 'International Tables Vol C Tables 4.2.6.8 and 6.1.1.4'
O O 0.0106 0.0060 'International Tables Vol C Tables 4.2.6.8 and 6.1.1.4'
Ni Ni 0.3393 1.1124 'International Tables Vol C Tables 4.2.6.8 and 6.1.1.4'

loop_
_geom_angle_atom_site_label_1
_geom_angle_atom_site_label_2
_geom_angle_atom_site_label_3
_geom_angle
_geom_angle_site_symmetry_1
_geom_angle_site_symmetry_3
O1 C1 C2 121.8(5) . .
O1 C1 C19 113.3(6) . .
C2 C1 C19 124.9(6) . .
C3 C2 C1 122.0(6) . .
C3 C2 C20 118.1(6) . .
C1 C2 C20 119.9(5) . .
N1 C3 C2 126.7(6) . .
N1 C3 H3 116.7 . .
C2 C3 H3 116.7 . .
C5 C4 N1 128.7(5) . .
C5 C4 C15 118.4(5) . .
N1 C4 C15 112.9(5) . .
C4 C5 C6 121.4(5) . .
C4 C5 H5 119.3 . .
C6 C5 H5 119.3 . .
N3 C6 C5 119.8(5) . .
N3 C6 C13 120.5(5) . .
C5 C6 C13 119.7(6) . .
N3 C7 C8 121.5(6) . .
N3 C7 C12 121.1(6) . .
C8 C7 C12 117.4(6) . .
C9 C8 C7 121.7(6) . .
C9 C8 H8 119.2 . .
C7 C8 H8 119.2 . .
C8 C9 C10 120.9(6) . .
C8 C9 H9 119.5 . .
C10 C9 H9 119.5 . .
C11 C10 C9 120.0(6) . .
C11 C10 H10 120.0 . .
C9 C10 H10 120.0 . .
C10 C11 C12 119.7(6) . .
C10 C11 H11 120.1 . .
C12 C11 H11 120.1 . .
N4 C12 C11 118.2(6) . .
N4 C12 C7 121.6(5) . .
C11 C12 C7 120.2(6) . .
N4 C13 C14 119.0(5) . .
N4 C13 C6 122.5(6) . .
C14 C13 C6 118.4(5) . .
C15 C14 C13 120.5(5) . .
C15 C14 H14 119.8 . .
C13 C14 H14 119.8 . .
C14 C15 N2 127.2(5) . .
C14 C15 C4 121.5(5) . .
N2 C15 C4 111.3(5) . .
N2 C16 C17 126.2(5) . .
N2 C16 H16 116.9 . .
C17 C16 H16 116.9 . .
C18 C17 C16 121.9(5) . .
C18 C17 C24 127.1(6) . .
C16 C17 C24 110.9(6) . .
O2 C18 C17 121.7(6) . .
O2 C18 C23 112.7(5) . .
C17 C18 C23 125.7(5) . .
C1 C19 H19A 109.5 . .
C1 C19 H19B 109.5 . .
H19A C19 H19B 109.5 . .
C1 C19 H19C 109.5 . .
H19A C19 H19C 109.5 . .
H19B C19 H19C 109.5 . .
O3 C20 O4 122.3(6) . .
O3 C20 C2 125.9(6) . .
O4 C20 C2 111.7(5) . .
O4 C21 C22 107.7(4) . .
O4 C21 H21A 110.2 . .
C22 C21 H21A 110.2 . .
O4 C21 H21B 110.2 . .
C22 C21 H21B 110.2 . .
H21A C21 H21B 108.5 . .
C21 C22 H22A 109.5 . .
C21 C22 H22B 109.5 . .
H22A C22 H22B 109.5 . .
C21 C22 H22C 109.5 . .
H22A C22 H22C 109.5 . .
H22B C22 H22C 109.5 . .
C18 C23 H23A 109.5 . .
C18 C23 H23B 109.5 . .
H23A C23 H23B 109.5 . .
C18 C23 H23C 109.5 . .
H23A C23 H23C 109.5 . .
H23B C23 H23C 109.5 . .
O5 C24 O6 120.7(6) . .
O5 C24 C17 124.5(6) . .
O6 C24 C17 114.7(6) . .
O6 C25 C26 108.8(5) . .
O6 C25 H25A 109.9 . .
C26 C25 H25A 109.9 . .
O6 C25 H25B 109.9 . .
C26 C25 H25B 109.9 . .
H25A C25 H25B 108.3 . .
C25 C26 H26A 109.5 . .
C25 C26 H26B 109.5 . .
H26A C26 H26B 109.5 . .
C25 C26 H26C 109.5 . .
H26A C26 H26C 109.5 . .
H26B C26 H26C 109.5 . .
C3 N1 C4 120.7(5) . .
C3 N1 Ni1 125.4(4) . .
C4 N1 Ni1 113.9(4) . .
C16 N2 C15 119.6(4) . .
C16 N2 Ni1 125.8(4) . .
C15 N2 Ni1 114.7(3) . .
C7 N3 C6 117.9(5) . .
C13 N4 C12 116.4(5) . .
C1 O1 Ni1 129.9(4) . .
C18 O2 Ni1 130.9(4) . .
C20 O4 C21 114.1(4) . .
C24 O6 C25 115.5(5) . .
N2 Ni1 N1 87.1(2) . .
N2 Ni1 O2 93.44(19) . .
N1 Ni1 O2 178.7(2) . .
N2 Ni1 O1 178.3(2) . .
N1 Ni1 O1 94.15(19) . .
O2 Ni1 O1 85.33(18) . .

loop_
_geom_bond_atom_site_label_1
_geom_bond_atom_site_label_2
_geom_bond_distance
_geom_bond_site_symmetry_2
C1 O1 1.287(6) .
C1 C2 1.417(8) .
C1 C19 1.493(8) .
C2 C3 1.402(8) .
C2 C20 1.485(8) .
C3 N1 1.308(6) .
C3 H3 0.9500 .
C4 C5 1.372(7) .
C4 N1 1.417(7) .
C4 C15 1.451(7) .
C5 C6 1.393(8) .
C5 H5 0.9500 .
C6 N3 1.351(7) .
C6 C13 1.432(7) .
C7 N3 1.336(7) .
C7 C8 1.407(8) .
C7 C12 1.442(8) .
C8 C9 1.349(8) .
C8 H8 0.9500 .
C9 C10 1.421(8) .
C9 H9 0.9500 .
C10 C11 1.372(8) .
C10 H10 0.9500 .
C11 C12 1.412(8) .
C11 H11 0.9500 .
C12 N4 1.354(7) .
C13 N4 1.342(7) .
C13 C14 1.429(7) .
C14 C15 1.334(7) .
C14 H14 0.9500 .
C15 N2 1.431(7) .
C16 N2 1.308(6) .
C16 C17 1.408(7) .
C16 H16 0.9500 .
C17 C18 1.394(8) .
C17 C24 1.483(8) .
C18 O2 1.278(6) .
C18 C23 1.496(7) .
C19 H19A 0.9800 .
C19 H19B 0.9800 .
C19 H19C 0.9800 .
C20 O3 1.210(6) .
C20 O4 1.354(7) .
C21 O4 1.452(5) .
C21 C22 1.514(7) .
C21 H21A 0.9900 .
C21 H21B 0.9900 .
C22 H22A 0.9800 .
C22 H22B 0.9800 .
C22 H22C 0.9800 .
C23 H23A 0.9800 .
C23 H23B 0.9800 .
C23 H23C 0.9800 .
C24 O5 1.203(7) .
C24 O6 1.356(7) .
C25 O6 1.451(6) .
C25 C26 1.498(8) .
C25 H25A 0.9900 .
C25 H25B 0.9900 .
C26 H26A 0.9800 .
C26 H26B 0.9800 .
C26 H26C 0.9800 .
N1 Ni1 1.836(5) .
N2 Ni1 1.825(4) .
O1 Ni1 1.856(4) .
O2 Ni1 1.847(4) .

loop_
_geom_torsion_atom_site_label_1
_geom_torsion_atom_site_label_2
_geom_torsion_atom_site_label_3
_geom_torsion_atom_site_label_4
_geom_torsion
_geom_torsion_site_symmetry_1
_geom_torsion_site_symmetry_2
_geom_torsion_site_symmetry_3
_geom_torsion_site_symmetry_4
O1 C1 C2 C3 -0.6(8) . . . .
C19 C1 C2 C3 179.9(5) . . . .
O1 C1 C2 C20 -178.6(5) . . . .
C19 C1 C2 C20 1.9(8) . . . .
C1 C2 C3 N1 0.5(9) . . . .
C20 C2 C3 N1 178.5(5) . . . .
N1 C4 C5 C6 -178.3(5) . . . .
C15 C4 C5 C6 2.9(7) . . . .
C4 C5 C6 N3 -179.9(5) . . . .
C4 C5 C6 C13 -0.8(8) . . . .
N3 C7 C8 C9 -179.8(5) . . . .
C12 C7 C8 C9 0.9(8) . . . .
C7 C8 C9 C10 -0.7(9) . . . .
C8 C9 C10 C11 0.6(8) . . . .
C9 C10 C11 C12 -0.5(8) . . . .
C10 C11 C12 N4 -179.6(5) . . . .
C10 C11 C12 C7 0.7(8) . . . .
N3 C7 C12 N4 0.1(8) . . . .
C8 C7 C12 N4 179.5(5) . . . .
N3 C7 C12 C11 179.8(6) . . . .
C8 C7 C12 C11 -0.9(7) . . . .
N3 C6 C13 N4 -0.3(7) . . . .
C5 C6 C13 N4 -179.5(6) . . . .
N3 C6 C13 C14 178.9(5) . . . .
C5 C6 C13 C14 -0.3(7) . . . .
N4 C13 C14 C15 178.2(5) . . . .
C6 C13 C14 C15 -1.1(7) . . . .
C13 C14 C15 N2 -176.6(4) . . . .
C13 C14 C15 C4 3.4(7) . . . .
C5 C4 C15 C14 -4.3(7) . . . .
N1 C4 C15 C14 176.7(5) . . . .
C5 C4 C15 N2 175.7(4) . . . .
N1 C4 C15 N2 -3.3(5) . . . .
N2 C16 C17 C18 0.3(9) . . . .
N2 C16 C17 C24 179.8(5) . . . .
C16 C17 C18 O2 2.6(8) . . . .
C24 C17 C18 O2 -176.8(5) . . . .
C16 C17 C18 C23 -177.7(5) . . . .
C24 C17 C18 C23 2.9(9) . . . .
C3 C2 C20 O3 -177.5(5) . . . .
C1 C2 C20 O3 0.5(8) . . . .
C3 C2 C20 O4 1.2(6) . . . .
C1 C2 C20 O4 179.3(5) . . . .
C18 C17 C24 O5 -176.5(6) . . . .
C16 C17 C24 O5 4.1(8) . . . .
C18 C17 C24 O6 4.2(8) . . . .
C16 C17 C24 O6 -175.3(5) . . . .
C2 C3 N1 C4 -178.6(5) . . . .
C2 C3 N1 Ni1 0.5(7) . . . .
C5 C4 N1 C3 4.6(8) . . . .
C15 C4 N1 C3 -176.5(4) . . . .
C5 C4 N1 Ni1 -174.7(4) . . . .
C15 C4 N1 Ni1 4.2(5) . . . .
C17 C16 N2 C15 177.2(5) . . . .
C17 C16 N2 Ni1 -3.0(8) . . . .
C14 C15 N2 C16 0.7(8) . . . .
C4 C15 N2 C16 -179.2(4) . . . .
C14 C15 N2 Ni1 -179.0(4) . . . .
C4 C15 N2 Ni1 1.0(5) . . . .
C8 C7 N3 C6 -179.8(5) . . . .
C12 C7 N3 C6 -0.5(7) . . . .
C5 C6 N3 C7 179.7(5) . . . .
C13 C6 N3 C7 0.6(7) . . . .
C14 C13 N4 C12 -179.2(5) . . . .
C6 C13 N4 C12 0.0(7) . . . .
C11 C12 N4 C13 -179.5(5) . . . .
C7 C12 N4 C13 0.1(8) . . . .
C2 C1 O1 Ni1 -0.3(8) . . . .
C19 C1 O1 Ni1 179.3(4) . . . .
C17 C18 O2 Ni1 -2.6(8) . . . .
C23 C18 O2 Ni1 177.7(3) . . . .
O3 C20 O4 C21 4.0(7) . . . .
C2 C20 O4 C21 -174.8(4) . . . .
C22 C21 O4 C20 -174.7(4) . . . .
O5 C24 O6 C25 -3.5(8) . . . .
C17 C24 O6 C25 175.9(4) . . . .
C26 C25 O6 C24 176.6(5) . . . .
C16 N2 Ni1 N1 -178.6(4) . . . .
C15 N2 Ni1 N1 1.1(3) . . . .
C16 N2 Ni1 O2 2.5(4) . . . .
C15 N2 Ni1 O2 -177.8(3) . . . .
C3 N1 Ni1 N2 177.8(4) . . . .
C4 N1 Ni1 N2 -3.0(4) . . . .
C3 N1 Ni1 O1 -1.0(4) . . . .
C4 N1 Ni1 O1 178.2(3) . . . .
C18 O2 Ni1 N2 0.2(4) . . . .
C18 O2 Ni1 O1 179.0(4) . . . .
C1 O1 Ni1 N1 0.9(4) . . . .
C1 O1 Ni1 O2 179.8(4) . . . .
